data_1555729
loop_
_publ_author_name
'Morita, Tomohiro'
'Akita, Mitsutoshi'
'Satoh, Tetsuya'
'Kakiuchi, Fumitoshi'
'Miura, Masahiro'

_publ_section_title
;
 Ruthenium-Catalyzed Cross-Coupling of Maleimides with Alkenes.
;
_journal_issue 18
_journal_name_full 'Organic letters'
_journal_page_first 4598
_journal_page_last 4601
_journal_paper_doi 10.1021/acs.orglett.6b02244
_journal_volume 18
_journal_year 2016
_chemical_absolute_configuration 'CHOOSE rm ad rmad syn or unk'
_chemical_formula_moiety 'C17 H25 N O4'
_chemical_formula_sum 'C17 H25 N O4'
_chemical_formula_weight 307.39
_space_group_crystal_system monoclinic
_space_group_IT_number 4
_space_group_name_Hall 'P 2yb'
_space_group_name_H-M_alt 'P 1 21 1'
_atom_sites_solution_hydrogens geom
_atom_sites_solution_primary direct
_atom_sites_solution_secondary difmap
_cell_angle_alpha 90.0000
_cell_angle_beta 109.05(3)
_cell_angle_gamma 90.0000
_cell_formula_units_Z 2
_cell_length_a 11.69(4)
_cell_length_b 5.133(16)
_cell_length_c 14.52(5)
_cell_measurement_reflns_used 1206
_cell_measurement_temperature 173
_cell_measurement_theta_max 27.50
_cell_measurement_theta_min 3.50
_cell_volume 824(5)
_computing_cell_refinement 'CrystalClear-SM Expert 2.0 r15'
_computing_data_collection 'CrystalClear-SM Expert 2.0 r15 (Rigaku, 2011)'
_computing_data_reduction 'CrystalClear-SM Expert 2.0 r15'
_computing_molecular_graphics 'CrystalStructure 4.2.1'
_computing_publication_material 'CrystalStructure 4.2.1 (Rigaku, 2016)'
_computing_structure_refinement 'SHELXL Version 2014/7 (Sheldrick, 2008)'
_computing_structure_solution 'SHELXS (Sheldrick, 2008)'
_diffrn_ambient_temperature 173
_diffrn_detector_area_resol_mean 13.653
_diffrn_measured_fraction_theta_full 0.996
_diffrn_measured_fraction_theta_max 0.988
_diffrn_measurement_device_type 'Rigaku XtaLAB mini'
_diffrn_measurement_method \w
_diffrn_radiation_type 'Mo K\a'
_diffrn_radiation_wavelength 0.71075
_diffrn_reflns_av_R_equivalents 0.1024
_diffrn_reflns_Laue_measured_fraction_full 0.996
_diffrn_reflns_Laue_measured_fraction_max 0.988
_diffrn_reflns_limit_h_max 15
_diffrn_reflns_limit_h_min -15
_diffrn_reflns_limit_k_max 6
_diffrn_reflns_limit_k_min -6
_diffrn_reflns_limit_l_max 18
_diffrn_reflns_limit_l_min -18
_diffrn_reflns_number 8922
_diffrn_reflns_point_group_measured_fraction_full 0.998
_diffrn_reflns_point_group_measured_fraction_max 0.987
_diffrn_reflns_theta_full 25.242
_diffrn_reflns_theta_max 27.903
_diffrn_reflns_theta_min 3.497
_diffrn_standards_number 0
_exptl_absorpt_coefficient_mu 0.087
_exptl_absorpt_correction_T_max 0.987
_exptl_absorpt_correction_T_min 0.979
_exptl_absorpt_correction_type numerical
_exptl_absorpt_process_details 'NUMABS (Rigaku, 1999)'
_exptl_crystal_colour colorless
_exptl_crystal_density_diffrn 1.239
_exptl_crystal_density_method 'not measured'
_exptl_crystal_description prism
_exptl_crystal_F_000 332.00
_exptl_crystal_size_max 0.320
_exptl_crystal_size_mid 0.270
_exptl_crystal_size_min 0.150
_refine_diff_density_max 0.24
_refine_diff_density_min -0.22
_refine_ls_abs_structure_details
;
 Flack x determined using 408 quotients [(I+)-(I-)]/[(I+)+(I-)]
 (Parsons, Flack and Wagner, Acta Cryst. B69 (2013) 249-259).
;
_refine_ls_abs_structure_Flack -0.6(10)
_refine_ls_extinction_method none
_refine_ls_goodness_of_fit_ref 1.029
_refine_ls_hydrogen_treatment constr
_refine_ls_number_parameters 199
_refine_ls_number_reflns 3895
_refine_ls_number_restraints 1
_refine_ls_R_factor_all 0.2073
_refine_ls_R_factor_gt 0.0892
_refine_ls_shift/su_max 0.000
_refine_ls_structure_factor_coef Fsqd
_refine_ls_weighting_details 'w = 1/[\s^2^(Fo^2^)+(0.0732P)^2^] where P=(Fo^2^+2Fc^2^)/3'
_refine_ls_weighting_scheme calc
_refine_ls_wR_factor_gt 0.1672
_refine_ls_wR_factor_ref 0.2218
_reflns_Friedel_coverage 0.798
_reflns_Friedel_fraction_full 1.000
_reflns_Friedel_fraction_max 0.986
_reflns_number_gt 1603
_reflns_number_total 3895
_reflns_threshold_expression F^2^>2.0\s(F^2^)
_cod_data_source_file ol6b02244_si_002.cif
_cod_data_source_block 444-3
_cod_database_code 1555729

loop_
_space_group_symop_id
_space_group_symop_operation_xyz
1 +X,+Y,+Z
2 -X,1/2+Y,-Z

loop_
_atom_site_label
_atom_site_type_symbol
_atom_site_fract_x
_atom_site_fract_y
_atom_site_fract_z
_atom_site_U_iso_or_equiv
_atom_site_adp_type
_atom_site_occupancy
_atom_site_site_symmetry_order
_atom_site_calc_flag
_atom_site_refinement_flags_posn
_atom_site_refinement_flags_adp
O1 O 0.9465(4) 0.4043(10) 0.2347(4) 0.0644(15) Uani 1 1 d . .
O2 O 1.1169(4) 1.0931(10) 0.1351(3) 0.0630(14) Uani 1 1 d . .
O5 O 0.4933(4) 0.5827(11) -0.1603(4) 0.0652(15) Uani 1 1 d . .
O6 O 0.5572(4) 0.2796(10) -0.0462(4) 0.0692(16) Uani 1 1 d . .
N3 N 1.0561(5) 0.7401(10) 0.2026(4) 0.0459(14) Uani 1 1 d . .
C4 C 0.5700(7) 0.4909(15) -0.0780(6) 0.0522(19) Uani 1 1 d . .
C7 C 1.0412(6) 0.9341(14) 0.1356(5) 0.0468(17) Uani 1 1 d . .
C8 C 0.7584(6) 0.5768(14) 0.0566(5) 0.0501(17) Uani 1 1 d . .
H8 H 0.7381 0.4293 0.0876 0.060 Uiso 1 1 calc R U
C9 C 1.1948(6) 0.9237(16) 0.3525(5) 0.060(2) Uani 1 1 d . .
H9A H 1.1271 0.9557 0.3779 0.072 Uiso 1 1 calc R U
H9B H 1.2056 1.0812 0.3168 0.072 Uiso 1 1 calc R U
C10 C 0.8645(6) 0.6862(14) 0.0966(5) 0.0479(17) Uani 1 1 d . .
C11 C 0.9542(6) 0.5868(15) 0.1854(5) 0.0506(17) Uani 1 1 d . .
C12 C 0.3114(7) 0.560(2) -0.2933(6) 0.084(3) Uani 1 1 d . .
H12A H 0.3586 0.5924 -0.3378 0.100 Uiso 1 1 calc R U
H12B H 0.2866 0.7307 -0.2744 0.100 Uiso 1 1 calc R U
C13 C 0.3882(7) 0.4256(19) -0.2061(6) 0.083(3) Uani 1 1 d . .
H13A H 0.3427 0.3966 -0.1602 0.099 Uiso 1 1 calc R U
H13B H 0.4132 0.2540 -0.2241 0.099 Uiso 1 1 calc R U
C14 C 0.6690(6) 0.6730(14) -0.0348(5) 0.0551(19) Uani 1 1 d . .
H14A H 0.6348 0.8395 -0.0213 0.066 Uiso 1 1 calc R U
H14B H 0.7111 0.7088 -0.0826 0.066 Uiso 1 1 calc R U
C15 C 1.4141(7) 0.8090(15) 0.4009(7) 0.078(3) Uani 1 1 d . .
H15A H 1.4874 0.7714 0.4570 0.094 Uiso 1 1 calc R U
H15B H 1.4311 0.9626 0.3662 0.094 Uiso 1 1 calc R U
C16 C 1.1662(6) 0.6944(14) 0.2850(5) 0.0493(18) Uani 1 1 d . .
H16 H 1.1514 0.5411 0.3221 0.059 Uiso 1 1 calc R U
C17 C 0.9171(6) 0.9139(14) 0.0633(5) 0.0502(17) Uani 1 1 d . .
H17A H 0.8695 1.0732 0.0636 0.060 Uiso 1 1 calc R U
H17B H 0.9204 0.8859 -0.0032 0.060 Uiso 1 1 calc R U
C18 C 1.2706(6) 0.6279(15) 0.2493(5) 0.060(2) Uani 1 1 d . .
H18A H 1.2494 0.4720 0.2070 0.072 Uiso 1 1 calc R U
H18B H 1.2843 0.7742 0.2097 0.072 Uiso 1 1 calc R U
C19 C 1.3852(7) 0.5756(17) 0.3323(6) 0.079(3) Uani 1 1 d . .
H19A H 1.4528 0.5445 0.3066 0.094 Uiso 1 1 calc R U
H19B H 1.3751 0.4179 0.3681 0.094 Uiso 1 1 calc R U
C20 C 1.3106(7) 0.8693(18) 0.4370(6) 0.074(2) Uani 1 1 d . .
H20A H 1.3311 1.0233 0.4803 0.089 Uiso 1 1 calc R U
H20B H 1.2972 0.7201 0.4754 0.089 Uiso 1 1 calc R U
C21 C 0.1256(11) 0.499(4) -0.4256(9) 0.193(9) Uani 1 1 d . .
H21A H 0.0581 0.3778 -0.4517 0.232 Uiso 1 1 calc R U
H21B H 0.0945 0.6671 -0.4117 0.232 Uiso 1 1 calc R U
H21C H 0.1672 0.5247 -0.4736 0.232 Uiso 1 1 calc R U
C22 C 0.2010(8) 0.405(3) -0.3458(7) 0.136(5) Uani 1 1 d . .
H22A H 0.2280 0.2329 -0.3614 0.163 Uiso 1 1 calc R U
H22B H 0.1557 0.3747 -0.2999 0.163 Uiso 1 1 calc R U

loop_
_atom_site_aniso_label
_atom_site_aniso_U_11
_atom_site_aniso_U_22
_atom_site_aniso_U_33
_atom_site_aniso_U_23
_atom_site_aniso_U_13
_atom_site_aniso_U_12
O1 0.046(3) 0.061(3) 0.082(4) 0.023(3) 0.015(3) -0.003(3)
O2 0.061(3) 0.057(3) 0.065(3) 0.005(3) 0.013(3) -0.020(3)
O5 0.048(3) 0.076(4) 0.063(3) 0.006(3) 0.005(3) -0.016(3)
O6 0.062(3) 0.049(3) 0.091(4) 0.006(3) 0.017(3) -0.002(3)
N3 0.038(3) 0.039(3) 0.057(4) 0.007(3) 0.009(3) 0.002(3)
C4 0.052(5) 0.047(5) 0.059(5) 0.001(4) 0.019(4) -0.003(3)
C7 0.054(4) 0.045(4) 0.042(4) -0.003(4) 0.016(3) 0.005(4)
C8 0.043(4) 0.044(4) 0.058(4) 0.008(4) 0.010(4) 0.002(3)
C9 0.059(5) 0.063(5) 0.051(5) -0.011(4) 0.007(4) -0.002(4)
C10 0.048(4) 0.046(4) 0.049(4) -0.003(3) 0.015(3) 0.002(3)
C11 0.053(5) 0.047(4) 0.054(4) 0.005(4) 0.021(4) 0.011(4)
C12 0.048(5) 0.131(8) 0.068(5) 0.001(6) 0.014(4) -0.025(5)
C13 0.069(6) 0.087(6) 0.076(6) -0.007(6) 0.000(5) -0.034(5)
C14 0.042(4) 0.053(5) 0.071(5) 0.009(4) 0.020(4) -0.008(3)
C15 0.056(5) 0.061(5) 0.091(6) 0.003(5) -0.012(5) -0.006(4)
C16 0.045(4) 0.047(4) 0.052(4) 0.007(3) 0.011(4) -0.004(3)
C17 0.060(4) 0.037(4) 0.049(4) -0.004(4) 0.012(3) -0.008(4)
C18 0.049(4) 0.053(5) 0.076(5) -0.016(4) 0.018(4) 0.001(4)
C19 0.057(5) 0.055(5) 0.115(7) -0.008(6) 0.016(5) -0.001(4)
C20 0.066(5) 0.080(6) 0.062(5) 0.006(5) 0.002(4) -0.003(5)
C21 0.103(9) 0.33(3) 0.143(12) 0.028(15) 0.028(9) -0.085(13)
C22 0.060(6) 0.232(15) 0.081(8) 0.036(9) -0.026(5) -0.055(9)

loop_
_atom_type_symbol
_atom_type_description
_atom_type_scat_dispersion_real
_atom_type_scat_dispersion_imag
_atom_type_scat_source
C C 0.0033 0.0016
;
International Tables for Crystallography
(Vol. C, Tables 4.2.6.8 and 6.1.1.4)
;
H H 0.0000 0.0000
;
International Tables for Crystallography
(Vol. C, Table 6.1.1.4)
;
N N 0.0061 0.0033
;
International Tables for Crystallography
(Vol. C, Tables 4.2.6.8 and 6.1.1.4)
;
O O 0.0106 0.0060
;
International Tables for Crystallography
(Vol. C, Tables 4.2.6.8 and 6.1.1.4)
;

loop_
_geom_angle_atom_site_label_1
_geom_angle_atom_site_label_2
_geom_angle_atom_site_label_3
_geom_angle
C4 O5 C13 116.2(7)
C7 N3 C11 112.7(6)
C7 N3 C16 125.1(6)
C11 N3 C16 122.3(6)
O6 C4 O5 122.2(7)
O6 C4 C14 126.2(7)
O5 C4 C14 111.6(7)
O2 C7 N3 125.2(6)
O2 C7 C17 126.2(7)
N3 C7 C17 108.7(6)
C10 C8 C14 122.9(7)
C10 C8 H8 118.6
C14 C8 H8 118.6
C16 C9 C20 109.4(7)
C16 C9 H9A 109.8
C20 C9 H9A 109.8
C16 C9 H9B 109.8
C20 C9 H9B 109.8
H9A C9 H9B 108.2
C8 C10 C11 122.9(7)
C8 C10 C17 129.1(6)
C11 C10 C17 108.0(6)
O1 C11 N3 124.5(7)
O1 C11 C10 128.7(7)
N3 C11 C10 106.8(7)
C13 C12 C22 112.0(9)
C13 C12 H12A 109.2
C22 C12 H12A 109.2
C13 C12 H12B 109.2
C22 C12 H12B 109.2
H12A C12 H12B 107.9
O5 C13 C12 109.0(7)
O5 C13 H13A 109.9
C12 C13 H13A 109.9
O5 C13 H13B 109.9
C12 C13 H13B 109.9
H13A C13 H13B 108.3
C4 C14 C8 113.6(7)
C4 C14 H14A 108.8
C8 C14 H14A 108.8
C4 C14 H14B 108.8
C8 C14 H14B 108.8
H14A C14 H14B 107.7
C20 C15 C19 111.0(7)
C20 C15 H15A 109.4
C19 C15 H15A 109.4
C20 C15 H15B 109.4
C19 C15 H15B 109.4
H15A C15 H15B 108.0
N3 C16 C9 111.0(6)
N3 C16 C18 110.5(6)
C9 C16 C18 111.6(6)
N3 C16 H16 107.9
C9 C16 H16 107.9
C18 C16 H16 107.9
C10 C17 C7 103.8(6)
C10 C17 H17A 111.0
C7 C17 H17A 111.0
C10 C17 H17B 111.0
C7 C17 H17B 111.0
H17A C17 H17B 109.0
C19 C18 C16 111.9(6)
C19 C18 H18A 109.2
C16 C18 H18A 109.2
C19 C18 H18B 109.2
C16 C18 H18B 109.2
H18A C18 H18B 107.9
C18 C19 C15 109.4(7)
C18 C19 H19A 109.8
C15 C19 H19A 109.8
C18 C19 H19B 109.8
C15 C19 H19B 109.8
H19A C19 H19B 108.2
C15 C20 C9 111.2(7)
C15 C20 H20A 109.4
C9 C20 H20A 109.4
C15 C20 H20B 109.4
C9 C20 H20B 109.4
H20A C20 H20B 108.0
C22 C21 H21A 109.5
C22 C21 H21B 109.5
H21A C21 H21B 109.5
C22 C21 H21C 109.5
H21A C21 H21C 109.5
H21B C21 H21C 109.5
C21 C22 C12 118.6(13)
C21 C22 H22A 107.7
C12 C22 H22A 107.7
C21 C22 H22B 107.7
C12 C22 H22B 107.7
H22A C22 H22B 107.1

loop_
_geom_bond_atom_site_label_1
_geom_bond_atom_site_label_2
_geom_bond_distance
O1 C11 1.199(9)
O2 C7 1.206(8)
O5 C4 1.324(9)
O5 C13 1.438(9)
O6 C4 1.207(9)
N3 C7 1.363(9)
N3 C11 1.380(9)
N3 C16 1.462(9)
C4 C14 1.460(10)
C7 C17 1.491(9)
C8 C10 1.311(9)
C8 C14 1.481(9)
C8 H8 0.9500
C9 C16 1.498(10)
C9 C20 1.527(10)
C9 H9A 0.9900
C9 H9B 0.9900
C10 C11 1.464(10)
C10 C17 1.474(10)
C12 C13 1.464(11)
C12 C22 1.495(12)
C12 H12A 0.9900
C12 H12B 0.9900
C13 H13A 0.9900
C13 H13B 0.9900
C14 H14A 0.9900
C14 H14B 0.9900
C15 C20 1.499(12)
C15 C19 1.524(11)
C15 H15A 0.9900
C15 H15B 0.9900
C16 C18 1.512(10)
C16 H16 1.0000
C17 H17A 0.9900
C17 H17B 0.9900
C18 C19 1.505(10)
C18 H18A 0.9900
C18 H18B 0.9900
C19 H19A 0.9900
C19 H19B 0.9900
C20 H20A 0.9900
C20 H20B 0.9900
C21 C22 1.298(15)
C21 H21A 0.9800
C21 H21B 0.9800
C21 H21C 0.9800
C22 H22A 0.9900
C22 H22B 0.9900

loop_
_geom_torsion_atom_site_label_1
_geom_torsion_atom_site_label_2
_geom_torsion_atom_site_label_3
_geom_torsion_atom_site_label_4
_geom_torsion
C13 O5 C4 O6 4.8(11)
C13 O5 C4 C14 -176.4(7)
C11 N3 C7 O2 179.9(7)
C16 N3 C7 O2 0.3(11)
C11 N3 C7 C17 -0.7(7)
C16 N3 C7 C17 179.6(6)
C14 C8 C10 C11 -178.2(6)
C14 C8 C10 C17 0.0(11)
C7 N3 C11 O1 179.8(7)
C16 N3 C11 O1 -0.6(10)
C7 N3 C11 C10 1.6(7)
C16 N3 C11 C10 -178.7(6)
C8 C10 C11 O1 -1.4(12)
C17 C10 C11 O1 -179.9(7)
C8 C10 C11 N3 176.7(6)
C17 C10 C11 N3 -1.9(7)
C4 O5 C13 C12 177.8(7)
C22 C12 C13 O5 179.1(8)
O6 C4 C14 C8 -0.2(11)
O5 C4 C14 C8 -179.0(6)
C10 C8 C14 C4 166.8(7)
C7 N3 C16 C9 61.6(8)
C11 N3 C16 C9 -118.0(7)
C7 N3 C16 C18 -62.8(9)
C11 N3 C16 C18 117.6(7)
C20 C9 C16 N3 -179.6(6)
C20 C9 C16 C18 -55.9(9)
C8 C10 C17 C7 -177.0(7)
C11 C10 C17 C7 1.4(7)
O2 C7 C17 C10 178.9(7)
N3 C7 C17 C10 -0.5(7)
N3 C16 C18 C19 -179.1(6)
C9 C16 C18 C19 56.8(9)
C16 C18 C19 C15 -55.6(9)
C20 C15 C19 C18 56.6(9)
C19 C15 C20 C9 -58.1(9)
C16 C9 C20 C15 57.1(9)
C13 C12 C22 C21 -178.9(12)
